data_7012196
loop_
_publ_author_name
'Keira M. Stobie'
'Z\"oe R. Bell'
'Thomas W. Munhoven'
'John P. Maher'
'Jon A. McCleverty'
'Michael D. Ward'
'Eric J. L. McInnes'
'Federico Totti'
'Dante Gatteschi'

_publ_section_title
;
 Mono- and di-nuclear tris(pyrazolyl)borato-oxo-tungsten(V) complexes
 with phenolate ligands: syntheses and structures, and magnetic,
 electrochemical and UV/Vis/NIR spectroscopic properties
;
_journal_issue 1
_journal_name_full 'Dalton Trans.'
_journal_page_first 36
_journal_page_last 45
_journal_paper_doi 10.1039/b208397c
_journal_year 2003
_chemical_formula_sum 'C22 H29 B Cl N6 O3 W'
_chemical_formula_weight 655.62
_chemical_name_systematic
; 
? 
;
_space_group_IT_number 2
_symmetry_cell_setting triclinic
_symmetry_space_group_name_Hall '-P 1'
_symmetry_space_group_name_H-M 'P -1'
_atom_sites_solution_hydrogens geom
_atom_sites_solution_primary direct
_atom_sites_solution_secondary difmap
_audit_creation_method SHELXL-97
_cell_angle_alpha 68.91(3)
_cell_angle_beta 82.24(2)
_cell_angle_gamma 65.41(3)
_cell_formula_units_Z 2
_cell_length_a 10.872(2)
_cell_length_b 10.929(5)
_cell_length_c 12.296(4)
_cell_measurement_temperature 173(2)
_cell_volume 1239.3(8)
_computing_structure_refinement 'SHELXL-97 (Sheldrick, 1997)'
_computing_structure_solution 'SHELXS-97 (Sheldrick, 1997)'
_diffrn_ambient_temperature 173(2)
_diffrn_measured_fraction_theta_full 0.987
_diffrn_measured_fraction_theta_max 0.987
_diffrn_measurement_device_type 'Siemens SMART Area Detector'
_diffrn_measurement_method '\w rotation with narrow frames (0.3 degrees)'
_diffrn_radiation_monochromator graphite
_diffrn_radiation_source 'fine-focus sealed tube'
_diffrn_radiation_type MoK\a
_diffrn_radiation_wavelength 0.71073
_diffrn_reflns_av_R_equivalents 0.0320
_diffrn_reflns_av_sigmaI/netI 0.0346
_diffrn_reflns_limit_h_max 14
_diffrn_reflns_limit_h_min -14
_diffrn_reflns_limit_k_max 14
_diffrn_reflns_limit_k_min -14
_diffrn_reflns_limit_l_max 15
_diffrn_reflns_limit_l_min -15
_diffrn_reflns_number 13028
_diffrn_reflns_theta_full 27.54
_diffrn_reflns_theta_max 27.54
_diffrn_reflns_theta_min 1.78
_exptl_absorpt_coefficient_mu 4.804
_exptl_absorpt_correction_T_max 0.63
_exptl_absorpt_correction_T_min 0.09
_exptl_absorpt_correction_type 'Empirical, pseudo-azimuthal scan (SADABS)'
_exptl_crystal_colour brown
_exptl_crystal_density_diffrn 1.757
_exptl_crystal_density_method 'not measured'
_exptl_crystal_description block
_exptl_crystal_F_000 646
_exptl_crystal_size_max 0.5
_exptl_crystal_size_mid 0.3
_exptl_crystal_size_min 0.1
_refine_diff_density_max 1.247
_refine_diff_density_min -1.743
_refine_diff_density_rms 0.114
_refine_ls_extinction_method none
_refine_ls_goodness_of_fit_ref 1.088
_refine_ls_hydrogen_treatment mixed
_refine_ls_matrix_type full
_refine_ls_number_parameters 335
_refine_ls_number_reflns 5633
_refine_ls_number_restraints 0
_refine_ls_restrained_S_all 1.088
_refine_ls_R_factor_all 0.0416
_refine_ls_R_factor_gt 0.0320
_refine_ls_shift/su_max 0.002
_refine_ls_shift/su_mean 0.000
_refine_ls_structure_factor_coef Fsqd
_refine_ls_weighting_details 'calc w=1/[\s^2^(Fo^2^)+(0.0414P)^2^+0.6837P] where P=(Fo^2^+2Fc^2^)/3'
_refine_ls_weighting_scheme calc
_refine_ls_wR_factor_gt 0.0758
_refine_ls_wR_factor_ref 0.0792
_reflns_number_gt 4795
_reflns_number_total 5633
_reflns_threshold_expression >2sigma(I)
_cod_data_source_file b208397c.txt
_cod_data_source_block complex2
_cod_depositor_comments
;
The following automatic conversions were performed:

'_symmetry_cell_setting' tag value 'trinclinic' was replaced with
'triclinic' value as specified in the replacement file
'/home/robertas/cod-tools/perl-scripts/inputs/replacement_values.lst'.

Automatic conversion script
Id: cif_fix_values 3143 2015-03-26 13:38:13Z robertas 
;
_cod_original_cell_volume 1239.4(7)
_cod_original_sg_symbol_H-M P-1
_cod_database_code 7012196

loop_
_symmetry_equiv_pos_as_xyz
'x, y, z'
'-x, -y, -z'

loop_
_atom_site_label
_atom_site_type_symbol
_atom_site_fract_x
_atom_site_fract_y
_atom_site_fract_z
_atom_site_U_iso_or_equiv
_atom_site_adp_type
_atom_site_occupancy
_atom_site_symmetry_multiplicity
_atom_site_calc_flag
_atom_site_refinement_flags
_atom_site_disorder_assembly
_atom_site_disorder_group
W1 W -0.166013(18) 0.767022(18) 0.687148(15) 0.03896(8) Uani 1 1 d . . .
N11 N -0.0895(3) 0.5468(4) 0.6807(3) 0.0325(7) Uani 1 1 d . A .
N12 N -0.1757(3) 0.4972(3) 0.6546(3) 0.0304(7) Uani 1 1 d . . .
N21 N -0.3255(3) 0.6946(3) 0.7874(3) 0.0295(7) Uani 1 1 d . A .
N22 N -0.3843(3) 0.6333(3) 0.7424(3) 0.0277(7) Uani 1 1 d . . .
N31 N -0.2847(3) 0.8198(4) 0.5374(3) 0.0317(7) Uani 1 1 d . A .
N32 N -0.3419(3) 0.7311(4) 0.5301(3) 0.0314(7) Uani 1 1 d . . .
C12 C 0.0350(4) 0.4398(5) 0.6959(4) 0.0391(10) Uani 1 1 d . . .
C13 C -0.1054(4) 0.3620(5) 0.6566(4) 0.0378(9) Uani 1 1 d . A .
C14 C 0.0281(5) 0.3243(5) 0.6796(4) 0.0432(10) Uani 1 1 d . A .
H14A H 0.0997 0.2379 0.6836 0.052 Uiso 1 1 calc R . .
C16 C -0.1726(5) 0.2745(5) 0.6399(5) 0.0503(12) Uani 1 1 d . . .
H16A H -0.2227 0.3243 0.5675 0.075 Uiso 1 1 calc R A .
H16B H -0.2331 0.2592 0.7030 0.075 Uiso 1 1 calc R . .
H16C H -0.1051 0.1840 0.6386 0.075 Uiso 1 1 calc R . .
C17 C 0.1560(5) 0.4543(5) 0.7277(5) 0.0539(13) Uani 1 1 d . A .
H17A H 0.1378 0.4793 0.7972 0.081 Uiso 1 1 calc R . .
H17B H 0.1743 0.5276 0.6651 0.081 Uiso 1 1 calc R . .
H17C H 0.2331 0.3651 0.7411 0.081 Uiso 1 1 calc R . .
C23 C -0.4876(4) 0.6153(4) 0.8104(3) 0.0296(8) Uani 1 1 d . A .
C24 C -0.4918(4) 0.6632(4) 0.9003(3) 0.0314(8) Uani 1 1 d . . .
H24A H -0.5524 0.6626 0.9614 0.038 Uiso 1 1 calc R A .
C25 C -0.3923(4) 0.7116(4) 0.8844(3) 0.0316(8) Uani 1 1 d . A .
C26 C -0.5735(5) 0.5499(5) 0.7867(4) 0.0419(10) Uani 1 1 d . . .
H26A H -0.6055 0.5971 0.7072 0.063 Uiso 1 1 calc R A .
H26B H -0.6492 0.5606 0.8379 0.063 Uiso 1 1 calc R . .
H26C H -0.5207 0.4502 0.7997 0.063 Uiso 1 1 calc R . .
C27 C -0.3558(5) 0.7751(5) 0.9579(4) 0.0447(11) Uani 1 1 d . . .
H27A H -0.2598 0.7303 0.9725 0.067 Uiso 1 1 calc R A .
H27B H -0.4020 0.7601 1.0307 0.067 Uiso 1 1 calc R . .
H27C H -0.3819 0.8758 0.9178 0.067 Uiso 1 1 calc R . .
C33 C -0.4093(4) 0.7891(5) 0.4278(4) 0.0361(9) Uani 1 1 d . A .
C34 C -0.3971(4) 0.9175(5) 0.3674(4) 0.0383(10) Uani 1 1 d . . .
H34A H -0.4339 0.9804 0.2943 0.046 Uiso 1 1 calc R A .
C35 C -0.3197(4) 0.9338(4) 0.4372(3) 0.0330(9) Uani 1 1 d . A .
C36 C -0.4843(5) 0.7190(6) 0.3949(4) 0.0494(12) Uani 1 1 d . . .
H36A H -0.4250 0.6220 0.4032 0.074 Uiso 1 1 calc R A .
H36B H -0.5156 0.7701 0.3155 0.074 Uiso 1 1 calc R . .
H36C H -0.5603 0.7201 0.4450 0.074 Uiso 1 1 calc R . .
C37 C -0.2762(5) 1.0536(5) 0.4127(4) 0.0398(10) Uani 1 1 d . . .
H37A H -0.1791 1.0170 0.4143 0.060 Uiso 1 1 calc R A .
H37B H -0.3116 1.0984 0.4709 0.060 Uiso 1 1 calc R . .
H37C H -0.3097 1.1224 0.3372 0.060 Uiso 1 1 calc R . .
C41 C 0.0100(4) 0.7275(4) 0.8804(3) 0.0297(8) Uani 1 1 d . . .
C42 C 0.0209(6) 0.8572(6) 0.8292(5) 0.0646(18) Uani 1 1 d . A .
H42A H -0.0228 0.9186 0.7581 0.077 Uiso 1 1 calc R . .
C43 C 0.0958(6) 0.8986(5) 0.8818(4) 0.0557(14) Uani 1 1 d . . .
H43A H 0.1020 0.9866 0.8459 0.067 Uiso 1 1 calc R A .
C44 C 0.1602(4) 0.8088(4) 0.9864(4) 0.0328(9) Uani 1 1 d . A .
C45 C 0.1500(5) 0.6788(5) 1.0378(4) 0.0382(10) Uani 1 1 d . . .
H45A H 0.1937 0.6173 1.1088 0.046 Uiso 1 1 calc R A .
C46 C 0.0757(4) 0.6386(4) 0.9852(4) 0.0343(9) Uani 1 1 d . A .
H46A H 0.0700 0.5503 1.0211 0.041 Uiso 1 1 calc R . .
C47 C 0.2491(6) 0.9706(6) 0.9949(5) 0.0572(14) Uani 1 1 d . A .
H47A H 0.3038 0.9795 1.0444 0.086 Uiso 1 1 calc R . .
H47B H 0.1608 1.0467 0.9850 0.086 Uiso 1 1 calc R . .
H47C H 0.2907 0.9757 0.9203 0.086 Uiso 1 1 calc R . .
B1 B -0.3275(5) 0.5935(5) 0.6328(4) 0.0307(9) Uani 1 1 d . A .
H1A H -0.374(5) 0.531(5) 0.614(4) 0.046 Uiso 1 1 d . . .
O41 O -0.0645(3) 0.6836(3) 0.8336(2) 0.0351(6) Uani 1 1 d . A .
O47 O 0.2372(3) 0.8385(3) 1.0462(3) 0.0435(7) Uani 1 1 d . . .
Cl1 Cl 0.0049(4) 0.8110(4) 0.5855(3) 0.0397(9) Uani 0.522(8) 1 d P A 1
O1 O -0.2742(13) 0.9410(13) 0.6963(11) 0.037(2) Uani 0.522(8) 1 d P A 1
Cl1' Cl -0.2691(5) 0.9762(5) 0.7102(4) 0.0349(9) Uani 0.478(8) 1 d P A 2
O1' O -0.0317(12) 0.7920(12) 0.5846(10) 0.040(2) Uani 0.478(8) 1 d P A 2

loop_
_atom_site_aniso_label
_atom_site_aniso_U_11
_atom_site_aniso_U_22
_atom_site_aniso_U_33
_atom_site_aniso_U_23
_atom_site_aniso_U_13
_atom_site_aniso_U_12
W1 0.05116(12) 0.03457(11) 0.03759(10) 0.00426(7) -0.01609(8) -0.03189(9)
N11 0.0310(17) 0.0330(18) 0.0402(18) -0.0115(15) -0.0026(14) -0.0187(15)
N12 0.0342(17) 0.0277(16) 0.0355(17) -0.0101(14) -0.0018(14) -0.0177(14)
N21 0.0355(17) 0.0303(17) 0.0298(16) -0.0044(14) -0.0048(14) -0.0230(14)
N22 0.0312(16) 0.0268(16) 0.0314(16) -0.0060(13) -0.0025(13) -0.0195(13)
N31 0.0352(18) 0.0326(17) 0.0315(17) -0.0066(14) -0.0021(14) -0.0204(15)
N32 0.0335(17) 0.0349(18) 0.0329(17) -0.0100(14) -0.0028(14) -0.0205(15)
C12 0.033(2) 0.035(2) 0.048(2) -0.0088(19) -0.0031(19) -0.0147(18)
C13 0.045(2) 0.033(2) 0.041(2) -0.0132(19) 0.0035(19) -0.0213(19)
C14 0.040(2) 0.033(2) 0.056(3) -0.017(2) 0.004(2) -0.0127(19)
C16 0.062(3) 0.037(2) 0.066(3) -0.024(2) 0.001(3) -0.027(2)
C17 0.032(2) 0.046(3) 0.085(4) -0.023(3) -0.007(2) -0.014(2)
C23 0.0288(19) 0.0268(19) 0.036(2) -0.0055(16) -0.0027(16) -0.0166(16)
C24 0.037(2) 0.028(2) 0.0319(19) -0.0130(16) 0.0075(16) -0.0152(17)
C25 0.041(2) 0.028(2) 0.0300(19) -0.0063(16) -0.0023(17) -0.0196(17)
C26 0.047(2) 0.048(3) 0.045(2) -0.011(2) 0.000(2) -0.035(2)
C27 0.061(3) 0.055(3) 0.040(2) -0.020(2) 0.008(2) -0.043(2)
C33 0.036(2) 0.044(2) 0.033(2) -0.0141(19) -0.0034(17) -0.0177(19)
C34 0.039(2) 0.044(2) 0.0282(19) -0.0050(18) -0.0031(17) -0.019(2)
C35 0.033(2) 0.031(2) 0.0305(19) -0.0037(16) 0.0013(16) -0.0142(17)
C36 0.056(3) 0.068(3) 0.041(2) -0.020(2) -0.009(2) -0.036(3)
C37 0.046(2) 0.036(2) 0.035(2) -0.0003(18) -0.0030(19) -0.022(2)
C41 0.033(2) 0.0282(19) 0.0339(19) -0.0064(16) -0.0035(16) -0.0202(16)
C42 0.104(4) 0.047(3) 0.052(3) 0.020(2) -0.042(3) -0.058(3)
C43 0.082(4) 0.043(3) 0.054(3) 0.005(2) -0.020(3) -0.048(3)
C44 0.035(2) 0.037(2) 0.039(2) -0.0166(18) 0.0000(17) -0.0228(18)
C45 0.047(2) 0.036(2) 0.034(2) -0.0066(18) -0.0092(19) -0.0206(19)
C46 0.043(2) 0.0259(19) 0.036(2) -0.0026(17) -0.0055(18) -0.0207(18)
C47 0.066(3) 0.059(3) 0.077(4) -0.031(3) 0.000(3) -0.046(3)
B1 0.031(2) 0.032(2) 0.037(2) -0.0110(19) 0.0002(18) -0.0192(19)
O41 0.0435(16) 0.0313(14) 0.0356(14) 0.0008(12) -0.0126(12) -0.0258(13)
O47 0.0509(18) 0.0495(19) 0.0484(18) -0.0214(15) -0.0041(15) -0.0316(15)
Cl1 0.0394(17) 0.0478(16) 0.0401(13) -0.0079(11) 0.0063(11) -0.0326(12)
O1 0.041(4) 0.030(6) 0.044(5) -0.008(4) -0.007(3) -0.020(4)
Cl1' 0.0396(14) 0.0272(19) 0.0420(16) -0.0099(13) -0.0051(11) -0.0170(13)
O1' 0.044(6) 0.042(5) 0.045(4) -0.005(3) 0.006(4) -0.035(4)

loop_
_atom_type_symbol
_atom_type_description
_atom_type_scat_dispersion_real
_atom_type_scat_dispersion_imag
_atom_type_scat_source
C C 0.0033 0.0016 'International Tables Vol C Tables 4.2.6.8 and 6.1.1.4'
H H 0.0000 0.0000 'International Tables Vol C Tables 4.2.6.8 and 6.1.1.4'
B B 0.0013 0.0007 'International Tables Vol C Tables 4.2.6.8 and 6.1.1.4'
N N 0.0061 0.0033 'International Tables Vol C Tables 4.2.6.8 and 6.1.1.4'
O O 0.0106 0.0060 'International Tables Vol C Tables 4.2.6.8 and 6.1.1.4'
Cl Cl 0.1484 0.1585 'International Tables Vol C Tables 4.2.6.8 and 6.1.1.4'
W W -0.8490 6.8722 'International Tables Vol C Tables 4.2.6.8 and 6.1.1.4'

loop_
_geom_angle_atom_site_label_1
_geom_angle_atom_site_label_2
_geom_angle_atom_site_label_3
_geom_angle
_geom_angle_site_symmetry_1
_geom_angle_site_symmetry_3
_geom_angle_publ_flag
O1 W1 O1' 106.6(5) . . ?
O1 W1 O41 99.5(4) . . ?
O1' W1 O41 99.3(4) . . ?
O1 W1 N31 87.9(4) . . ?
O1' W1 N31 86.9(4) . . ?
O41 W1 N31 168.45(11) . . ?
O1 W1 Cl1' 9.1(4) . . ?
O1' W1 Cl1' 102.5(4) . . ?
O41 W1 Cl1' 92.37(16) . . ?
N31 W1 Cl1' 95.81(16) . . ?
O1 W1 Cl1 101.3(4) . . ?
O1' W1 Cl1 10.2(4) . . ?
O41 W1 Cl1 91.79(13) . . ?
N31 W1 Cl1 95.43(13) . . ?
Cl1' W1 Cl1 96.04(17) . . ?
O1 W1 N11 163.5(4) . . ?
O1' W1 N11 87.0(4) . . ?
O41 W1 N11 87.31(12) . . ?
N31 W1 N11 83.28(13) . . ?
Cl1' W1 N11 170.48(16) . . ?
Cl1 W1 N11 93.48(14) . . ?
O1 W1 N21 86.1(4) . . ?
O1' W1 N21 164.1(4) . . ?
O41 W1 N21 87.79(12) . . ?
N31 W1 N21 83.89(12) . . ?
Cl1' W1 N21 91.37(16) . . ?
Cl1 W1 N21 172.59(14) . . ?
N11 W1 N21 79.11(13) . . ?
C12 N11 N12 106.4(3) . . ?
C12 N11 W1 132.8(3) . . ?
N12 N11 W1 120.8(2) . . ?
C13 N12 N11 109.2(3) . . ?
C13 N12 B1 130.8(3) . . ?
N11 N12 B1 119.9(3) . . ?
C25 N21 N22 107.1(3) . . ?
C25 N21 W1 132.6(3) . . ?
N22 N21 W1 119.9(2) . . ?
C23 N22 N21 109.0(3) . . ?
C23 N22 B1 130.5(3) . . ?
N21 N22 B1 120.5(3) . . ?
C35 N31 N32 106.4(3) . . ?
C35 N31 W1 131.8(3) . . ?
N32 N31 W1 121.8(2) . . ?
C33 N32 N31 109.4(3) . . ?
C33 N32 B1 130.2(3) . . ?
N31 N32 B1 120.3(3) . . ?
N11 C12 C14 109.6(4) . . ?
N11 C12 C17 121.7(4) . . ?
C14 C12 C17 128.8(4) . . ?
N12 C13 C14 108.4(4) . . ?
N12 C13 C16 122.1(4) . . ?
C14 C13 C16 129.5(4) . . ?
C13 C14 C12 106.4(4) . . ?
N22 C23 C24 106.9(3) . . ?
N22 C23 C26 123.1(4) . . ?
C24 C23 C26 130.0(4) . . ?
C25 C24 C23 108.0(4) . . ?
N21 C25 C24 109.0(3) . . ?
N21 C25 C27 122.3(4) . . ?
C24 C25 C27 128.7(4) . . ?
N32 C33 C34 108.2(4) . . ?
N32 C33 C36 122.1(4) . . ?
C34 C33 C36 129.7(4) . . ?
C35 C34 C33 106.5(4) . . ?
N31 C35 C34 109.5(4) . . ?
N31 C35 C37 122.2(4) . . ?
C34 C35 C37 128.2(4) . . ?
O41 C41 C46 118.2(3) . . ?
O41 C41 C42 123.6(4) . . ?
C46 C41 C42 118.2(4) . . ?
C41 C42 C43 121.5(4) . . ?
C44 C43 C42 119.6(4) . . ?
C43 C44 C45 119.3(4) . . ?
C43 C44 O47 124.5(4) . . ?
C45 C44 O47 116.2(4) . . ?
C44 C45 C46 120.8(4) . . ?
C41 C46 C45 120.7(4) . . ?
N22 B1 N32 108.6(3) . . ?
N22 B1 N12 108.1(3) . . ?
N32 B1 N12 108.2(3) . . ?
C41 O41 W1 132.8(2) . . ?
C44 O47 C47 117.0(4) . . ?

loop_
_geom_bond_atom_site_label_1
_geom_bond_atom_site_label_2
_geom_bond_distance
_geom_bond_site_symmetry_2
_geom_bond_publ_flag
W1 O1 1.808(12) . ?
W1 O1' 1.839(12) . ?
W1 O41 1.952(3) . ?
W1 N31 2.155(3) . ?
W1 Cl1' 2.193(5) . ?
W1 Cl1 2.221(4) . ?
W1 N11 2.223(4) . ?
W1 N21 2.240(3) . ?
N11 C12 1.352(5) . ?
N11 N12 1.380(4) . ?
N12 C13 1.344(5) . ?
N12 B1 1.541(6) . ?
N21 C25 1.341(5) . ?
N21 N22 1.372(4) . ?
N22 C23 1.346(5) . ?
N22 B1 1.537(6) . ?
N31 C35 1.357(5) . ?
N31 N32 1.384(4) . ?
N32 C33 1.345(5) . ?
N32 B1 1.540(6) . ?
C12 C14 1.380(6) . ?
C12 C17 1.505(6) . ?
C13 C14 1.373(6) . ?
C13 C16 1.502(6) . ?
C23 C24 1.372(6) . ?
C23 C26 1.499(5) . ?
C24 C25 1.353(5) . ?
C25 C27 1.495(6) . ?
C33 C34 1.384(6) . ?
C33 C36 1.499(6) . ?
C34 C35 1.380(6) . ?
C35 C37 1.491(6) . ?
C41 O41 1.365(4) . ?
C41 C46 1.373(5) . ?
C41 C42 1.378(6) . ?
C42 C43 1.394(6) . ?
C43 C44 1.368(6) . ?
C44 C45 1.377(6) . ?
C44 O47 1.383(5) . ?
C45 C46 1.381(6) . ?
C47 O47 1.406(6) . ?
